data_4067082
loop_
_publ_author_name
'Zhang, Jie'
'Medley, Christopher M.'
'Krause, Jeanette A.'
'Guan, Hairong'

_publ_section_title
;
 Mechanistic Insights into C&#x2212;S Cross-Coupling Reactions Catalyzed
 by Nickel Bis(phosphinite) Pincer Complexes
;
_journal_issue 23
_journal_name_full Organometallics
_journal_page_first 6393
_journal_paper_doi 10.1021/om100816d
_journal_volume 29
_journal_year 2010
_chemical_formula_moiety 'C37 H30 Ni O3 P2 S'
_chemical_formula_sum 'C37 H30 Ni O3 P2 S'
_chemical_formula_weight 675.32
_chemical_name_systematic
; 
 ? 
;
_space_group_IT_number 14
_symmetry_cell_setting monoclinic
_symmetry_space_group_name_Hall '-P 2ybc'
_symmetry_space_group_name_H-M 'P 1 21/c 1'
_atom_sites_solution_hydrogens geom
_atom_sites_solution_primary direct
_atom_sites_solution_secondary difmap
_audit_creation_method SHELXL-97
_cell_angle_alpha 90.00
_cell_angle_beta 107.5320(10)
_cell_angle_gamma 90.00
_cell_formula_units_Z 4
_cell_length_a 14.8998(3)
_cell_length_b 9.1421(2)
_cell_length_c 24.1886(5)
_cell_measurement_reflns_used 9908
_cell_measurement_temperature 150(2)
_cell_measurement_theta_max 67.62
_cell_measurement_theta_min 3.11
_cell_volume 3141.81(12)
_computing_cell_refinement 'Bruker SAINT v7.46A'
_computing_data_collection 'Bruker SMART v5.632'
_computing_data_reduction 'Bruker SAINT v7.46A'
_computing_molecular_graphics 'Bruker SHELXTL v6.14'
_computing_publication_material 'Bruker SHELXTL v6.14'
_computing_structure_refinement 'Bruker SHELXTL v6.14'
_computing_structure_solution 'Bruker SHELXTL v6.14'
_diffrn_ambient_temperature 150(2)
_diffrn_detector_area_resol_mean 0.83
_diffrn_measured_fraction_theta_full 0.988
_diffrn_measured_fraction_theta_max 0.988
_diffrn_measurement_device_type 'Bruker SMART6000 CCD'
_diffrn_measurement_method '\w scans'
_diffrn_radiation_monochromator graphite
_diffrn_radiation_source 'fine-focus sealed tube'
_diffrn_radiation_type CuK\a
_diffrn_radiation_wavelength 1.54178
_diffrn_reflns_av_R_equivalents 0.0437
_diffrn_reflns_av_sigmaI/netI 0.0310
_diffrn_reflns_limit_h_max 17
_diffrn_reflns_limit_h_min -17
_diffrn_reflns_limit_k_max 10
_diffrn_reflns_limit_k_min -10
_diffrn_reflns_limit_l_max 28
_diffrn_reflns_limit_l_min -28
_diffrn_reflns_number 25959
_diffrn_reflns_theta_full 67.92
_diffrn_reflns_theta_max 67.92
_diffrn_reflns_theta_min 3.11
_diffrn_standards_decay_% 0
_exptl_absorpt_coefficient_mu 2.769
_exptl_absorpt_correction_T_max 0.9215
_exptl_absorpt_correction_T_min 0.7692
_exptl_absorpt_correction_type multi-scan
_exptl_absorpt_process_details 'SADABS v2008/1 (Sheldrick)'
_exptl_crystal_colour red-orange
_exptl_crystal_density_diffrn 1.428
_exptl_crystal_density_method 'not measured'
_exptl_crystal_description plate
_exptl_crystal_F_000 1400
_exptl_crystal_size_max 0.10
_exptl_crystal_size_mid 0.07
_exptl_crystal_size_min 0.03
_refine_diff_density_max 0.473
_refine_diff_density_min -0.251
_refine_diff_density_rms 0.061
_refine_ls_extinction_method none
_refine_ls_goodness_of_fit_ref 1.019
_refine_ls_hydrogen_treatment constr
_refine_ls_matrix_type full
_refine_ls_number_parameters 398
_refine_ls_number_reflns 5631
_refine_ls_number_restraints 0
_refine_ls_restrained_S_all 1.019
_refine_ls_R_factor_all 0.0465
_refine_ls_R_factor_gt 0.0364
_refine_ls_shift/su_max 0.000
_refine_ls_shift/su_mean 0.000
_refine_ls_structure_factor_coef Fsqd
_refine_ls_weighting_details 'calc w=1/[\s^2^(Fo^2^)+(0.0595P)^2^+0.9752P] where P=(Fo^2^+2Fc^2^)/3'
_refine_ls_weighting_scheme calc
_refine_ls_wR_factor_gt 0.0926
_refine_ls_wR_factor_ref 0.0987
_reflns_number_gt 4676
_reflns_number_total 5631
_reflns_threshold_expression >2\s(I)
_cod_data_source_file om100816d_si_001.cif
_cod_data_source_block 4A(plates)
_cod_depositor_comments
;
The following automatic conversions were performed:

'_symmetry_cell_setting' value 'Monoclinic' changed to 'monoclinic'
according to /home/saulius/struct/CIF-dictionaries/cif_core.dic
dictionary named 'cif_core.dic' version 2.4.1 from 2010-06-29.

Automatic conversion script
Id: cif_fix_values 1715 2011-07-08 13:25:40Z adriana 
;
_cod_original_cell_volume 3141.81(11)
_cod_original_sg_symbol_H-M P2(1)/c
_cod_database_code 4067082

loop_
_symmetry_equiv_pos_as_xyz
'x, y, z'
'-x, y+1/2, -z+1/2'
'-x, -y, -z'
'x, -y-1/2, z-1/2'

loop_
_atom_site_label
_atom_site_type_symbol
_atom_site_fract_x
_atom_site_fract_y
_atom_site_fract_z
_atom_site_U_iso_or_equiv
_atom_site_adp_type
_atom_site_occupancy
_atom_site_symmetry_multiplicity
_atom_site_calc_flag
_atom_site_refinement_flags
Ni Ni 0.28112(2) 0.18327(4) 0.090933(15) 0.02148(11) Uani 1 1 d .
P1 P 0.40832(4) 0.08116(6) 0.08647(2) 0.02190(14) Uani 1 1 d .
P2 P 0.15290(4) 0.30981(6) 0.07011(2) 0.02227(14) Uani 1 1 d .
S1 S 0.29259(4) 0.09552(6) 0.17732(2) 0.02674(14) Uani 1 1 d .
O1 O 0.41014(10) 0.09266(16) 0.01907(6) 0.0263(3) Uani 1 1 d .
O2 O 0.14145(11) 0.38688(17) 0.00620(7) 0.0299(4) Uani 1 1 d .
O3 O 0.08981(13) 0.4790(2) 0.29979(8) 0.0437(4) Uani 1 1 d .
C1 C 0.27751(14) 0.2428(2) 0.01465(9) 0.0212(4) Uani 1 1 d .
C2 C 0.34107(15) 0.1896(2) -0.01273(9) 0.0229(5) Uani 1 1 d .
C3 C 0.33778(16) 0.2241(3) -0.06889(10) 0.0284(5) Uani 1 1 d .
H3A H 0.3825 0.1853 -0.0858 0.034 Uiso 1 1 calc R
C4 C 0.26703(16) 0.3173(3) -0.09974(10) 0.0308(5) Uani 1 1 d .
H4A H 0.2632 0.3424 -0.1385 0.037 Uiso 1 1 calc R
C5 C 0.20161(16) 0.3747(3) -0.07506(10) 0.0299(5) Uani 1 1 d .
H5A H 0.1537 0.4394 -0.0963 0.036 Uiso 1 1 calc R
C6 C 0.20822(15) 0.3351(2) -0.01874(10) 0.0241(5) Uani 1 1 d .
C7 C 0.43318(14) -0.1122(2) 0.09957(9) 0.0240(5) Uani 1 1 d .
C8 C 0.39405(15) -0.2111(3) 0.05479(10) 0.0286(5) Uani 1 1 d .
H8A H 0.3551 -0.1765 0.0185 0.034 Uiso 1 1 calc R
C9 C 0.41183(17) -0.3592(3) 0.06312(12) 0.0355(6) Uani 1 1 d .
H9A H 0.3857 -0.4260 0.0324 0.043 Uiso 1 1 calc R
C10 C 0.46812(17) -0.4103(3) 0.11661(12) 0.0363(6) Uani 1 1 d .
H10A H 0.4807 -0.5120 0.1223 0.044 Uiso 1 1 calc R
C11 C 0.50578(17) -0.3131(3) 0.16152(11) 0.0344(6) Uani 1 1 d .
H11A H 0.5434 -0.3485 0.1981 0.041 Uiso 1 1 calc R
C12 C 0.48869(16) -0.1633(3) 0.15330(10) 0.0290(5) Uani 1 1 d .
H12A H 0.5147 -0.0967 0.1841 0.035 Uiso 1 1 calc R
C13 C 0.51473(15) 0.1777(2) 0.12625(10) 0.0250(5) Uani 1 1 d .
C14 C 0.52988(17) 0.2172(3) 0.18393(10) 0.0314(5) Uani 1 1 d .
H14A H 0.4867 0.1870 0.2036 0.038 Uiso 1 1 calc R
C15 C 0.60765(18) 0.3003(3) 0.21273(12) 0.0389(6) Uani 1 1 d .
H15A H 0.6182 0.3255 0.2523 0.047 Uiso 1 1 calc R
C16 C 0.66972(18) 0.3465(3) 0.18412(13) 0.0431(7) Uani 1 1 d .
H16A H 0.7226 0.4046 0.2037 0.052 Uiso 1 1 calc R
C17 C 0.65486(18) 0.3081(3) 0.12700(13) 0.0455(7) Uani 1 1 d .
H17A H 0.6977 0.3405 0.1074 0.055 Uiso 1 1 calc R
C18 C 0.57811(17) 0.2227(3) 0.09769(11) 0.0361(6) Uani 1 1 d .
H18A H 0.5691 0.1954 0.0585 0.043 Uiso 1 1 calc R
C19 C 0.14205(15) 0.4722(2) 0.10998(9) 0.0255(5) Uani 1 1 d .
C20 C 0.21455(19) 0.5740(3) 0.11905(11) 0.0383(6) Uani 1 1 d .
H20A H 0.2677 0.5524 0.1066 0.046 Uiso 1 1 calc R
C21 C 0.2102(2) 0.7048(3) 0.14578(12) 0.0518(8) Uani 1 1 d .
H21A H 0.2598 0.7738 0.1513 0.062 Uiso 1 1 calc R
C22 C 0.1342(3) 0.7360(3) 0.16452(12) 0.0550(9) Uani 1 1 d .
H22A H 0.1312 0.8270 0.1829 0.066 Uiso 1 1 calc R
C23 C 0.0626(2) 0.6367(3) 0.15696(12) 0.0516(8) Uani 1 1 d .
H23A H 0.0104 0.6590 0.1703 0.062 Uiso 1 1 calc R
C24 C 0.06601(17) 0.5031(3) 0.12977(11) 0.0350(6) Uani 1 1 d .
H24A H 0.0166 0.4339 0.1249 0.042 Uiso 1 1 calc R
C25 C 0.04305(15) 0.2113(2) 0.05661(9) 0.0243(5) Uani 1 1 d .
C26 C -0.04078(16) 0.2781(3) 0.02482(10) 0.0306(5) Uani 1 1 d .
H26A H -0.0402 0.3752 0.0109 0.037 Uiso 1 1 calc R
C27 C -0.12482(17) 0.2025(3) 0.01369(11) 0.0355(6) Uani 1 1 d .
H27A H -0.1820 0.2479 -0.0078 0.043 Uiso 1 1 calc R
C28 C -0.12596(18) 0.0616(3) 0.03372(11) 0.0369(6) Uani 1 1 d .
H28A H -0.1839 0.0105 0.0261 0.044 Uiso 1 1 calc R
C29 C -0.04267(17) -0.0059(3) 0.06496(10) 0.0329(5) Uani 1 1 d .
H29A H -0.0436 -0.1033 0.0785 0.039 Uiso 1 1 calc R
C30 C 0.04223(16) 0.0690(2) 0.07637(10) 0.0274(5) Uani 1 1 d .
H30A H 0.0994 0.0230 0.0976 0.033 Uiso 1 1 calc R
C31 C 0.23303(16) 0.2117(2) 0.21412(9) 0.0265(5) Uani 1 1 d .
C32 C 0.27263(16) 0.3437(3) 0.23827(10) 0.0285(5) Uani 1 1 d .
H32A H 0.3315 0.3725 0.2341 0.034 Uiso 1 1 calc R
C33 C 0.22904(16) 0.4343(3) 0.26812(10) 0.0311(5) Uani 1 1 d .
H33A H 0.2585 0.5227 0.2849 0.037 Uiso 1 1 calc R
C34 C 0.14223(17) 0.3956(3) 0.27347(10) 0.0327(5) Uani 1 1 d .
C35 C 0.10181(17) 0.2634(3) 0.25021(11) 0.0366(6) Uani 1 1 d .
H35A H 0.0428 0.2351 0.2543 0.044 Uiso 1 1 calc R
C36 C 0.14676(17) 0.1729(3) 0.22116(10) 0.0318(5) Uani 1 1 d .
H36A H 0.1183 0.0828 0.2057 0.038 Uiso 1 1 calc R
C37 C 0.1322(2) 0.6122(3) 0.32588(12) 0.0443(6) Uani 1 1 d .
H37A H 0.1913 0.5903 0.3560 0.066 Uiso 1 1 calc R
H37B H 0.0893 0.6627 0.3433 0.066 Uiso 1 1 calc R
H37C H 0.1449 0.6749 0.2963 0.066 Uiso 1 1 calc R

loop_
_atom_site_aniso_label
_atom_site_aniso_U_11
_atom_site_aniso_U_22
_atom_site_aniso_U_33
_atom_site_aniso_U_23
_atom_site_aniso_U_13
_atom_site_aniso_U_12
Ni 0.01951(19) 0.0215(2) 0.0235(2) 0.00211(15) 0.00658(15) 0.00419(14)
P1 0.0193(3) 0.0228(3) 0.0233(3) 0.0010(2) 0.0060(2) 0.0038(2)
P2 0.0194(3) 0.0210(3) 0.0263(3) 0.0024(2) 0.0069(2) 0.0039(2)
S1 0.0281(3) 0.0269(3) 0.0258(3) 0.0047(2) 0.0089(2) 0.0048(2)
O1 0.0230(7) 0.0308(8) 0.0262(8) 0.0025(7) 0.0089(6) 0.0086(6)
O2 0.0267(8) 0.0315(8) 0.0328(8) 0.0100(7) 0.0112(7) 0.0131(7)
O3 0.0401(10) 0.0520(11) 0.0445(10) -0.0143(9) 0.0210(9) -0.0029(9)
C1 0.0205(10) 0.0212(10) 0.0212(10) 0.0007(9) 0.0053(8) -0.0025(9)
C2 0.0203(10) 0.0201(10) 0.0264(11) -0.0004(9) 0.0042(9) -0.0004(8)
C3 0.0277(12) 0.0325(12) 0.0261(11) -0.0005(10) 0.0095(10) -0.0008(10)
C4 0.0315(12) 0.0362(13) 0.0242(11) 0.0055(10) 0.0076(10) -0.0021(10)
C5 0.0257(11) 0.0311(12) 0.0302(12) 0.0095(10) 0.0044(10) 0.0032(10)
C6 0.0207(10) 0.0222(10) 0.0305(12) 0.0017(9) 0.0092(9) -0.0002(9)
C7 0.0193(10) 0.0244(11) 0.0298(11) 0.0020(9) 0.0096(9) 0.0034(9)
C8 0.0232(11) 0.0307(12) 0.0316(12) 0.0005(10) 0.0077(10) 0.0020(9)
C9 0.0342(13) 0.0298(13) 0.0447(14) -0.0077(11) 0.0153(11) -0.0026(10)
C10 0.0372(13) 0.0232(12) 0.0528(16) 0.0047(11) 0.0200(12) 0.0054(10)
C11 0.0329(13) 0.0332(13) 0.0380(13) 0.0084(11) 0.0122(11) 0.0077(11)
C12 0.0288(12) 0.0271(12) 0.0306(12) 0.0027(10) 0.0080(10) 0.0045(10)
C13 0.0214(11) 0.0198(10) 0.0319(12) 0.0025(9) 0.0054(9) 0.0042(9)
C14 0.0286(12) 0.0310(12) 0.0327(12) 0.0003(10) 0.0061(10) 0.0003(10)
C15 0.0351(13) 0.0345(14) 0.0393(14) -0.0043(11) -0.0006(11) 0.0010(11)
C16 0.0276(13) 0.0343(14) 0.0587(18) -0.0016(13) 0.0000(12) -0.0043(11)
C17 0.0313(14) 0.0455(16) 0.0619(19) 0.0033(14) 0.0175(13) -0.0063(12)
C18 0.0304(12) 0.0397(14) 0.0384(14) 0.0003(11) 0.0106(11) 0.0006(11)
C19 0.0238(11) 0.0216(11) 0.0271(11) 0.0024(9) 0.0015(9) 0.0030(9)
C20 0.0387(14) 0.0350(14) 0.0372(13) 0.0042(11) 0.0057(11) -0.0090(11)
C21 0.070(2) 0.0298(14) 0.0418(16) 0.0010(12) -0.0039(15) -0.0145(14)
C22 0.087(2) 0.0251(14) 0.0352(15) -0.0093(12) -0.0091(15) 0.0106(15)
C23 0.0537(18) 0.0550(18) 0.0406(15) -0.0133(14) 0.0057(14) 0.0246(15)
C24 0.0300(12) 0.0359(13) 0.0367(13) -0.0094(11) 0.0065(10) 0.0048(11)
C25 0.0235(11) 0.0246(11) 0.0247(11) -0.0038(9) 0.0070(9) 0.0007(9)
C26 0.0280(12) 0.0254(11) 0.0344(13) 0.0011(10) 0.0036(10) 0.0020(10)
C27 0.0246(12) 0.0395(14) 0.0379(13) -0.0034(11) 0.0028(10) 0.0008(10)
C28 0.0302(13) 0.0398(14) 0.0401(14) -0.0102(12) 0.0095(11) -0.0105(11)
C29 0.0367(13) 0.0253(12) 0.0367(13) -0.0027(10) 0.0112(11) -0.0056(10)
C30 0.0289(12) 0.0250(11) 0.0267(11) -0.0013(9) 0.0060(10) 0.0022(9)
C31 0.0276(11) 0.0299(12) 0.0217(11) 0.0042(9) 0.0067(9) 0.0018(9)
C32 0.0231(11) 0.0334(12) 0.0282(11) 0.0029(10) 0.0066(9) -0.0004(10)
C33 0.0285(12) 0.0341(13) 0.0290(12) -0.0014(10) 0.0061(10) -0.0032(10)
C34 0.0337(13) 0.0403(14) 0.0257(11) -0.0013(10) 0.0117(10) 0.0015(11)
C35 0.0290(12) 0.0499(15) 0.0349(13) -0.0035(12) 0.0156(11) -0.0109(12)
C36 0.0331(13) 0.0328(13) 0.0303(12) -0.0005(10) 0.0107(10) -0.0073(10)
C37 0.0482(16) 0.0450(16) 0.0413(15) -0.0112(13) 0.0162(13) 0.0023(13)

loop_
_atom_type_symbol
_atom_type_description
_atom_type_scat_dispersion_real
_atom_type_scat_dispersion_imag
_atom_type_scat_source
C C 0.0181 0.0091 'International Tables Vol C Tables 4.2.6.8 and 6.1.1.4'
H H 0.0000 0.0000 'International Tables Vol C Tables 4.2.6.8 and 6.1.1.4'
O O 0.0492 0.0322 'International Tables Vol C Tables 4.2.6.8 and 6.1.1.4'
P P 0.2955 0.4335 'International Tables Vol C Tables 4.2.6.8 and 6.1.1.4'
S S 0.3331 0.5567 'International Tables Vol C Tables 4.2.6.8 and 6.1.1.4'
Ni Ni -3.0029 0.5091 'International Tables Vol C Tables 4.2.6.8 and 6.1.1.4'

loop_
_geom_angle_atom_site_label_1
_geom_angle_atom_site_label_2
_geom_angle_atom_site_label_3
_geom_angle
C1 Ni P1 81.00(6)
C1 Ni P2 81.74(6)
P1 Ni P2 162.72(3)
C1 Ni S1 174.40(7)
P1 Ni S1 94.14(2)
P2 Ni S1 103.14(2)
O1 P1 C7 99.91(9)
O1 P1 C13 102.82(9)
C7 P1 C13 106.32(10)
O1 P1 Ni 107.53(6)
C7 P1 Ni 123.54(7)
C13 P1 Ni 113.93(7)
O2 P2 C19 98.50(9)
O2 P2 C25 102.09(9)
C19 P2 C25 106.52(10)
O2 P2 Ni 106.26(6)
C19 P2 Ni 122.12(7)
C25 P2 Ni 117.65(7)
C31 S1 Ni 110.44(7)
C2 O1 P1 110.91(13)
C6 O2 P2 111.88(13)
C34 O3 C37 116.1(2)
C6 C1 C2 115.31(19)
C6 C1 Ni 122.35(16)
C2 C1 Ni 122.23(16)
C3 C2 C1 124.0(2)
C3 C2 O1 119.18(19)
C1 C2 O1 116.83(18)
C2 C3 C4 117.8(2)
C3 C4 C5 121.3(2)
C6 C5 C4 118.2(2)
C5 C6 C1 123.5(2)
C5 C6 O2 119.28(19)
C1 C6 O2 117.24(19)
C12 C7 C8 119.9(2)
C12 C7 P1 121.46(17)
C8 C7 P1 118.68(17)
C9 C8 C7 120.3(2)
C8 C9 C10 119.9(2)
C11 C10 C9 120.1(2)
C10 C11 C12 120.3(2)
C7 C12 C11 119.5(2)
C18 C13 C14 119.5(2)
C18 C13 P1 119.75(18)
C14 C13 P1 120.60(17)
C15 C14 C13 120.3(2)
C16 C15 C14 120.1(3)
C17 C16 C15 119.8(2)
C16 C17 C18 120.9(3)
C13 C18 C17 119.4(2)
C24 C19 C20 119.1(2)
C24 C19 P2 124.51(18)
C20 C19 P2 116.36(19)
C21 C20 C19 120.8(3)
C22 C21 C20 120.0(3)
C21 C22 C23 120.4(3)
C22 C23 C24 120.3(3)
C19 C24 C23 119.4(3)
C30 C25 C26 120.1(2)
C30 C25 P2 120.40(17)
C26 C25 P2 119.50(17)
C27 C26 C25 119.7(2)
C28 C27 C26 120.3(2)
C27 C28 C29 120.2(2)
C28 C29 C30 120.0(2)
C25 C30 C29 119.7(2)
C32 C31 C36 117.4(2)
C32 C31 S1 120.91(17)
C36 C31 S1 121.70(18)
C33 C32 C31 122.1(2)
C32 C33 C34 119.7(2)
O3 C34 C33 125.3(2)
O3 C34 C35 115.5(2)
C33 C34 C35 119.1(2)
C36 C35 C34 120.6(2)
C35 C36 C31 121.1(2)

loop_
_geom_bond_atom_site_label_1
_geom_bond_atom_site_label_2
_geom_bond_distance
Ni C1 1.909(2)
Ni P1 2.1442(6)
Ni P2 2.1593(6)
Ni S1 2.1965(6)
P1 O1 1.6422(15)
P1 C7 1.814(2)
P1 C13 1.816(2)
P2 O2 1.6603(16)
P2 C19 1.804(2)
P2 C25 1.809(2)
S1 C31 1.785(2)
O1 C2 1.400(3)
O2 C6 1.393(3)
O3 C34 1.377(3)
O3 C37 1.428(3)
C1 C6 1.388(3)
C1 C2 1.396(3)
C2 C3 1.381(3)
C3 C4 1.386(3)
C4 C5 1.390(3)
C5 C6 1.384(3)
C7 C12 1.394(3)
C7 C8 1.397(3)
C8 C9 1.382(3)
C9 C10 1.394(4)
C10 C11 1.385(4)
C11 C12 1.396(3)
C13 C18 1.390(3)
C13 C14 1.392(3)
C14 C15 1.385(3)
C15 C16 1.378(4)
C16 C17 1.377(4)
C17 C18 1.390(4)
C19 C24 1.385(3)
C19 C20 1.392(3)
C20 C21 1.371(4)
C21 C22 1.370(5)
C22 C23 1.371(5)
C23 C24 1.396(4)
C25 C30 1.387(3)
C25 C26 1.395(3)
C26 C27 1.384(3)
C27 C28 1.378(4)
C28 C29 1.388(4)
C29 C30 1.391(3)
C31 C32 1.392(3)
C31 C36 1.392(3)
C32 C33 1.383(3)
C33 C34 1.384(3)
C34 C35 1.392(4)
C35 C36 1.382(3)

loop_
_geom_torsion_atom_site_label_1
_geom_torsion_atom_site_label_2
_geom_torsion_atom_site_label_3
_geom_torsion_atom_site_label_4
_geom_torsion
C1 Ni P1 O1 -10.28(9)
P2 Ni P1 O1 -13.54(12)
S1 Ni P1 O1 166.92(6)
C1 Ni P1 C7 -125.49(11)
P2 Ni P1 C7 -128.75(12)
S1 Ni P1 C7 51.71(9)
C1 Ni P1 C13 102.98(10)
P2 Ni P1 C13 99.72(12)
S1 Ni P1 C13 -79.82(8)
C1 Ni P2 O2 -5.35(9)
P1 Ni P2 O2 -2.09(12)
S1 Ni P2 O2 177.44(7)
C1 Ni P2 C19 -116.75(11)
P1 Ni P2 C19 -113.50(12)
S1 Ni P2 C19 66.04(9)
C1 Ni P2 C25 108.18(10)
P1 Ni P2 C25 111.43(12)
S1 Ni P2 C25 -69.04(8)
C1 Ni S1 C31 -176.5(7)
P1 Ni S1 C31 153.85(8)
P2 Ni S1 C31 -26.01(9)
C7 P1 O1 C2 142.41(14)
C13 P1 O1 C2 -108.18(14)
Ni P1 O1 C2 12.36(14)
C19 P2 O2 C6 134.82(15)
C25 P2 O2 C6 -116.15(15)
Ni P2 O2 C6 7.69(15)
P1 Ni C1 C6 -176.28(18)
P2 Ni C1 C6 2.74(17)
S1 Ni C1 C6 153.7(6)
P1 Ni C1 C2 7.66(16)
P2 Ni C1 C2 -173.32(18)
S1 Ni C1 C2 -22.4(8)
C6 C1 C2 C3 0.2(3)
Ni C1 C2 C3 176.53(17)
C6 C1 C2 O1 -178.08(18)
Ni C1 C2 O1 -1.8(3)
P1 O1 C2 C3 173.88(16)
P1 O1 C2 C1 -7.7(2)
C1 C2 C3 C4 0.0(3)
O1 C2 C3 C4 178.30(19)
C2 C3 C4 C5 0.2(4)
C3 C4 C5 C6 -0.7(4)
C4 C5 C6 C1 1.0(3)
C4 C5 C6 O2 -177.7(2)
C2 C1 C6 C5 -0.7(3)
Ni C1 C6 C5 -177.04(17)
C2 C1 C6 O2 177.93(18)
Ni C1 C6 O2 1.6(3)
P2 O2 C6 C5 172.29(17)
P2 O2 C6 C1 -6.4(2)
O1 P1 C7 C12 143.39(18)
C13 P1 C7 C12 36.8(2)
Ni P1 C7 C12 -97.74(18)
O1 P1 C7 C8 -37.75(19)
C13 P1 C7 C8 -144.37(18)
Ni P1 C7 C8 81.11(19)
C12 C7 C8 C9 -1.4(3)
P1 C7 C8 C9 179.70(18)
C7 C8 C9 C10 0.7(4)
C8 C9 C10 C11 0.4(4)
C9 C10 C11 C12 -0.9(4)
C8 C7 C12 C11 1.0(3)
P1 C7 C12 C11 179.80(17)
C10 C11 C12 C7 0.2(4)
O1 P1 C13 C18 -7.5(2)
C7 P1 C13 C18 97.06(19)
Ni P1 C13 C18 -123.49(17)
O1 P1 C13 C14 167.44(18)
C7 P1 C13 C14 -88.0(2)
Ni P1 C13 C14 51.4(2)
C18 C13 C14 C15 -0.2(3)
P1 C13 C14 C15 -175.12(18)
C13 C14 C15 C16 1.1(4)
C14 C15 C16 C17 -0.9(4)
C15 C16 C17 C18 -0.2(4)
C14 C13 C18 C17 -0.9(4)
P1 C13 C18 C17 174.09(19)
C16 C17 C18 C13 1.1(4)
O2 P2 C19 C24 110.6(2)
C25 P2 C19 C24 5.2(2)
Ni P2 C19 C24 -134.08(18)
O2 P2 C19 C20 -67.07(19)
C25 P2 C19 C20 -172.45(17)
Ni P2 C19 C20 48.3(2)
C24 C19 C20 C21 -1.7(4)
P2 C19 C20 C21 176.0(2)
C19 C20 C21 C22 0.7(4)
C20 C21 C22 C23 0.3(4)
C21 C22 C23 C24 -0.4(4)
C20 C19 C24 C23 1.7(4)
P2 C19 C24 C23 -175.93(19)
C22 C23 C24 C19 -0.6(4)
O2 P2 C25 C30 135.71(18)
C19 P2 C25 C30 -121.51(19)
Ni P2 C25 C30 19.9(2)
O2 P2 C25 C26 -42.6(2)
C19 P2 C25 C26 60.1(2)
Ni P2 C25 C26 -158.46(16)
C30 C25 C26 C27 0.8(3)
P2 C25 C26 C27 179.12(18)
C25 C26 C27 C28 -0.2(4)
C26 C27 C28 C29 -0.4(4)
C27 C28 C29 C30 0.3(4)
C26 C25 C30 C29 -0.8(3)
P2 C25 C30 C29 -179.14(17)
C28 C29 C30 C25 0.3(4)
Ni S1 C31 C32 -75.95(19)
Ni S1 C31 C36 105.70(18)
C36 C31 C32 C33 -0.1(3)
S1 C31 C32 C33 -178.53(18)
C31 C32 C33 C34 -1.5(4)
C37 O3 C34 C33 -3.3(4)
C37 O3 C34 C35 177.6(2)
C32 C33 C34 O3 -177.0(2)
C32 C33 C34 C35 2.1(4)
O3 C34 C35 C36 178.0(2)
C33 C34 C35 C36 -1.2(4)
C34 C35 C36 C31 -0.4(4)
C32 C31 C36 C35 1.0(3)
S1 C31 C36 C35 179.42(19)
